data_4022022
loop_
_publ_author_name
'Gerry A. Griffith'
'Ian H. Hillier'
'Jonathan M. Percy'
'Ricard Roig'
'Mark A. Vincent'

_publ_section_title
;
 Quantifying the Reactivity of a Remarkably Long-Lived Difluorinated
 Enol in Acidic Methanol via Solution Kinetics and Electronic
 Structure Calculations
;
_journal_name_full 'Journal of Organic Chemistry'
_journal_page_first 8250
_journal_page_last 8255
_journal_paper_doi 10.1021/jo061450y
_journal_volume 71
_journal_year 2006
_chemical_formula_sum 'C14 H20 F4 O4'
_chemical_formula_weight 164.15
_chemical_name_systematic
; 
 ? 
;
_space_group_IT_number 14
_symmetry_cell_setting monoclinic
_symmetry_space_group_name_Hall '-P 2yn'
_symmetry_space_group_name_H-M 'P 1 21/n 1'
_atom_sites_solution_hydrogens geom
_atom_sites_solution_primary direct
_atom_sites_solution_secondary difmap
_audit_creation_method SHELXL-97
_cell_angle_alpha 90.00
_cell_angle_beta 94.2810(10)
_cell_angle_gamma 90.00
_cell_formula_units_Z 4
_cell_length_a 12.8189(9)
_cell_length_b 7.7506(5)
_cell_length_c 15.7635(11)
_cell_measurement_reflns_used 6592
_cell_measurement_temperature 150(2)
_cell_measurement_theta_max 28.40
_cell_measurement_theta_min 2.59
_cell_volume 1561.80(18)
_computing_cell_refinement 'Bruker SMART'
_computing_data_collection 'Bruker SMART'
_computing_data_reduction 'Bruker SAINT'
_computing_molecular_graphics 'Bruker SHELXTL'
_computing_publication_material 'Bruker SHELXTL'
_computing_structure_refinement 'SHELXL-97 (Sheldrick, 1997)'
_computing_structure_solution 'SHELXS-97 (Sheldrick, 1990)'
_diffrn_ambient_temperature 150(2)
_diffrn_measured_fraction_theta_full 1.000
_diffrn_measured_fraction_theta_max 1.000
_diffrn_measurement_device_type 'CCD area detector'
_diffrn_measurement_method 'phi and omega scans'
_diffrn_radiation_monochromator graphite
_diffrn_radiation_source 'fine-focus sealed tube'
_diffrn_radiation_type MoK\a
_diffrn_radiation_wavelength 0.71073
_diffrn_reflns_av_R_equivalents 0.0202
_diffrn_reflns_av_sigmaI/netI 0.0152
_diffrn_reflns_limit_h_max 15
_diffrn_reflns_limit_h_min -15
_diffrn_reflns_limit_k_max 9
_diffrn_reflns_limit_k_min -9
_diffrn_reflns_limit_l_max 18
_diffrn_reflns_limit_l_min -18
_diffrn_reflns_number 10838
_diffrn_reflns_theta_full 25.00
_diffrn_reflns_theta_max 25.00
_diffrn_reflns_theta_min 1.98
_exptl_absorpt_coefficient_mu 0.130
_exptl_absorpt_correction_type none
_exptl_crystal_colour colourless
_exptl_crystal_density_diffrn 1.396
_exptl_crystal_density_method 'not measured'
_exptl_crystal_description block
_exptl_crystal_F_000 688
_exptl_crystal_size_max 0.31
_exptl_crystal_size_mid 0.26
_exptl_crystal_size_min 0.22
_refine_diff_density_max 0.240
_refine_diff_density_min -0.237
_refine_diff_density_rms 0.053
_refine_ls_extinction_method none
_refine_ls_goodness_of_fit_ref 1.035
_refine_ls_hydrogen_treatment mixed
_refine_ls_matrix_type full
_refine_ls_number_parameters 201
_refine_ls_number_reflns 2748
_refine_ls_number_restraints 0
_refine_ls_restrained_S_all 1.035
_refine_ls_R_factor_all 0.0387
_refine_ls_R_factor_gt 0.0362
_refine_ls_shift/su_max 0.001
_refine_ls_shift/su_mean 0.000
_refine_ls_structure_factor_coef Fsqd
_refine_ls_weighting_details 'calc w=1/[\s^2^(Fo^2^)+(0.0544P)^2^+0.4852P] where P=(Fo^2^+2Fc^2^)/3'
_refine_ls_weighting_scheme calc
_refine_ls_wR_factor_gt 0.0936
_refine_ls_wR_factor_ref 0.0954
_reflns_number_gt 2535
_reflns_number_total 2748
_reflns_threshold_expression >2sigma(I)
_cod_data_source_file jo061450ysi20060714_122128.cif
_cod_depositor_comments
;
The following automatic conversions were performed:
'_symmetry_cell_setting' value 'Monoclinic' changed to 'monoclinic'
according to '/home/saulius/struct/CIF-dictionaries/cif_core.dic'
dictionary named 'cif_core.dic' version 2.4.1 from 2010-06-29.

Automatic conversion script
Id: cif_fix_enum 1527 2010-12-29 10:47:43Z saulius 
;
_cod_original_sg_symbol_H-M 'P 21/n'
_cod_database_code 4022022

loop_
_symmetry_equiv_pos_as_xyz
'x, y, z'
'-x+1/2, y+1/2, -z+1/2'
'-x, -y, -z'
'x-1/2, -y-1/2, z-1/2'

loop_
_atom_site_label
_atom_site_type_symbol
_atom_site_fract_x
_atom_site_fract_y
_atom_site_fract_z
_atom_site_U_iso_or_equiv
_atom_site_adp_type
_atom_site_occupancy
_atom_site_symmetry_multiplicity
_atom_site_calc_flag
_atom_site_refinement_flags
O1 O 0.94601(8) 0.25877(12) 0.79279(6) 0.0251(2) Uani 1 1 d .
C2 C 0.94426(10) 0.30810(17) 0.87803(8) 0.0220(3) Uani 1 1 d .
O3 O 0.93680(7) 0.49153(11) 0.88015(5) 0.0226(2) Uani 1 1 d .
C4 C 0.91093(10) 0.55187(18) 0.79645(8) 0.0227(3) Uani 1 1 d .
C5 C 0.95339(10) 0.40928(17) 0.74071(8) 0.0235(3) Uani 1 1 d .
H5 H 1.0284 0.4329 0.7314 0.028 Uiso 1 1 calc R
O2 O 0.75840(7) 0.28052(13) 0.86309(6) 0.0275(2) Uani 1 1 d .
H2 H 0.7458 0.2110 0.8228 0.041 Uiso 1 1 calc R
O4 O 0.80407(7) 0.58256(12) 0.78278(6) 0.0254(2) Uani 1 1 d .
H4 H 0.7708 0.5009 0.8032 0.038 Uiso 1 1 calc R
C2' C 1.04782(11) 0.26655(18) 0.92809(9) 0.0259(3) Uani 1 1 d .
H2' H 1.0504 0.3212 0.9857 0.031 Uiso 1 1 calc R
F1 F 1.05966(7) 0.09408(11) 0.93524(6) 0.0387(2) Uani 1 1 d .
F2 F 1.12776(6) 0.32504(12) 0.88405(5) 0.0360(2) Uani 1 1 d .
C4' C 0.96753(12) 0.72240(18) 0.79035(9) 0.0290(3) Uani 1 1 d .
H4' H 1.0443 0.7057 0.8041 0.035 Uiso 1 1 calc R
F3 F 0.92972(8) 0.83670(12) 0.84486(6) 0.0468(3) Uani 1 1 d .
F4 F 0.95007(8) 0.78797(12) 0.71130(6) 0.0442(3) Uani 1 1 d .
C5' C 0.89239(11) 0.37943(19) 0.65606(8) 0.0275(3) Uani 1 1 d .
H5'1 H 0.8965 0.4843 0.6206 0.033 Uiso 1 1 calc R
H5'2 H 0.8179 0.3599 0.6659 0.033 Uiso 1 1 calc R
C6' C 0.93293(13) 0.2256(2) 0.60794(9) 0.0365(4) Uani 1 1 d .
H6'1 H 1.0062 0.2474 0.5952 0.044 Uiso 1 1 calc R
H6'2 H 0.9320 0.1214 0.6442 0.044 Uiso 1 1 calc R
C7' C 0.86776(14) 0.1943(2) 0.52679(10) 0.0423(4) Uani 1 1 d .
H7' H 0.7951 0.1754 0.5309 0.051 Uiso 1 1 calc R
C8' C 0.90122(19) 0.1907(3) 0.45182(11) 0.0641(6) Uani 1 1 d .
H8'1 H 0.9733 0.2090 0.4446 0.077 Uiso 1 1 calc R
H8'2 H 0.8538 0.1698 0.4037 0.077 Uiso 1 1 calc R
C2" C 0.84854(10) 0.22482(17) 0.91391(8) 0.0233(3) Uani 1 1 d .
H2" H 0.8545 0.0965 0.9097 0.028 Uiso 1 1 calc R
C3" C 0.83542(11) 0.27376(18) 1.00535(8) 0.0257(3) Uani 1 1 d .
H3"1 H 0.8262 0.4003 1.0090 0.031 Uiso 1 1 calc R
H3"2 H 0.8999 0.2428 1.0406 0.031 Uiso 1 1 calc R
C4" C 0.74227(11) 0.1847(2) 1.04109(9) 0.0313(3) Uani 1 1 d .
H4"1 H 0.6773 0.2209 1.0080 0.038 Uiso 1 1 calc R
H4"2 H 0.7494 0.0583 1.0346 0.038 Uiso 1 1 calc R
C5" C 0.73387(12) 0.2267(2) 1.13282(10) 0.0363(4) Uani 1 1 d .
H5" H 0.7154 0.3416 1.1464 0.044 Uiso 1 1 calc R
C6" C 0.74972(15) 0.1188(3) 1.19560(11) 0.0518(5) Uani 1 1 d .
H6"1 H 0.7683 0.0026 1.1848 0.062 Uiso 1 1 calc R
H6"2 H 0.7427 0.1560 1.2523 0.062 Uiso 1 1 calc R

loop_
_atom_site_aniso_label
_atom_site_aniso_U_11
_atom_site_aniso_U_22
_atom_site_aniso_U_33
_atom_site_aniso_U_23
_atom_site_aniso_U_13
_atom_site_aniso_U_12
O1 0.0350(5) 0.0230(5) 0.0169(5) -0.0016(4) 0.0001(4) 0.0032(4)
C2 0.0287(7) 0.0197(7) 0.0171(6) -0.0025(5) -0.0014(5) 0.0026(5)
O3 0.0299(5) 0.0200(5) 0.0171(5) -0.0006(4) -0.0027(4) 0.0015(4)
C4 0.0238(7) 0.0254(7) 0.0183(6) 0.0017(5) -0.0031(5) 0.0010(5)
C5 0.0242(7) 0.0259(7) 0.0202(7) 0.0008(5) -0.0008(5) 0.0013(5)
O2 0.0262(5) 0.0323(6) 0.0229(5) -0.0034(4) -0.0057(4) -0.0024(4)
O4 0.0241(5) 0.0258(5) 0.0258(5) 0.0025(4) -0.0013(4) 0.0024(4)
C2' 0.0265(7) 0.0266(7) 0.0246(7) 0.0010(6) 0.0010(5) 0.0017(6)
F1 0.0392(5) 0.0278(5) 0.0475(5) 0.0052(4) -0.0074(4) 0.0089(4)
F2 0.0252(4) 0.0497(6) 0.0334(5) 0.0046(4) 0.0035(3) 0.0007(4)
C4' 0.0354(8) 0.0264(7) 0.0242(7) 0.0021(6) -0.0037(6) -0.0021(6)
F3 0.0618(6) 0.0259(5) 0.0529(6) -0.0110(4) 0.0056(5) -0.0050(4)
F4 0.0539(6) 0.0413(6) 0.0353(5) 0.0172(4) -0.0113(4) -0.0142(4)
C5' 0.0315(7) 0.0314(8) 0.0190(7) -0.0001(6) -0.0023(5) 0.0020(6)
C6' 0.0433(9) 0.0412(9) 0.0245(8) -0.0066(7) -0.0018(6) 0.0067(7)
C7' 0.0464(10) 0.0471(10) 0.0324(9) -0.0117(7) -0.0038(7) -0.0001(8)
C8' 0.0698(13) 0.0925(17) 0.0288(9) -0.0170(10) -0.0046(9) -0.0005(12)
C2" 0.0257(7) 0.0221(7) 0.0214(7) -0.0011(5) -0.0036(5) 0.0008(5)
C3" 0.0280(7) 0.0273(7) 0.0214(7) -0.0013(5) -0.0011(5) -0.0006(6)
C4" 0.0296(8) 0.0380(8) 0.0263(7) -0.0005(6) 0.0020(6) -0.0029(6)
C5" 0.0310(8) 0.0475(10) 0.0310(8) -0.0038(7) 0.0068(6) -0.0021(7)
C6" 0.0524(11) 0.0733(13) 0.0308(9) 0.0061(9) 0.0096(8) -0.0023(9)

loop_
_atom_type_symbol
_atom_type_description
_atom_type_scat_dispersion_real
_atom_type_scat_dispersion_imag
_atom_type_scat_source
C C 0.0033 0.0016 'International Tables Vol C Tables 4.2.6.8 and 6.1.1.4'
H H 0.0000 0.0000 'International Tables Vol C Tables 4.2.6.8 and 6.1.1.4'
O O 0.0106 0.0060 'International Tables Vol C Tables 4.2.6.8 and 6.1.1.4'
F F 0.0171 0.0103 'International Tables Vol C Tables 4.2.6.8 and 6.1.1.4'

loop_
_geom_angle_atom_site_label_1
_geom_angle_atom_site_label_2
_geom_angle_atom_site_label_3
_geom_angle
C2 O1 C5 109.52(10)
O1 C2 O3 107.52(10)
O1 C2 C2' 111.28(11)
O3 C2 C2' 104.80(10)
O1 C2 C2" 108.08(10)
O3 C2 C2" 110.77(11)
C2' C2 C2" 114.20(11)
C4 O3 C2 108.60(9)
O4 C4 O3 111.12(10)
O4 C4 C4' 108.17(11)
O3 C4 C4' 105.51(10)
O4 C4 C5 114.91(10)
O3 C4 C5 103.12(10)
C4' C4 C5 113.55(11)
O1 C5 C5' 109.19(11)
O1 C5 C4 102.50(10)
C5' C5 C4 115.62(11)
F1 C2' F2 106.80(11)
F1 C2' C2 109.88(11)
F2 C2' C2 109.00(11)
F4 C4' F3 107.35(12)
F4 C4' C4 109.89(11)
F3 C4' C4 109.64(12)
C5 C5' C6' 112.66(11)
C7' C6' C5' 111.29(13)
C8' C7' C6' 125.87(18)
O2 C2" C3" 108.49(11)
O2 C2" C2 107.67(10)
C3" C2" C2 113.30(11)
C2" C3" C4" 112.64(11)
C5" C4" C3" 111.99(12)
C6" C5" C4" 125.31(17)

loop_
_geom_bond_atom_site_label_1
_geom_bond_atom_site_label_2
_geom_bond_distance
O1 C2 1.3989(15)
O1 C5 1.4336(16)
C2 O3 1.4255(16)
C2 C2' 1.5273(18)
C2 C2" 1.5315(19)
O3 C4 1.4157(15)
C4 O4 1.3912(16)
C4 C4' 1.514(2)
C4 C5 1.5366(18)
C5 C5' 1.5132(18)
O2 C2" 1.4230(16)
C2' F1 1.3491(17)
C2' F2 1.3579(16)
C4' F4 1.3489(16)
C4' F3 1.3491(17)
C5' C6' 1.525(2)
C6' C7' 1.495(2)
C7' C8' 1.287(3)
C2" C3" 1.5120(19)
C3" C4" 1.523(2)
C4" C5" 1.494(2)
C5" C6" 1.300(3)
